data_4080512
loop_
_publ_author_name
'Wang, Tongen'
'Pranckevicius, Conor'
'Lund, Clinton L.'
'Sgro, Michael J.'
'Stephan, Douglas W.'

_publ_section_title
;
 Ruthenium Carbene--Diether Ligand Complexes: Catalysts for Hydrogenation
 of Olefins
;
_journal_issue 7
_journal_name_full Organometallics
_journal_page_first 2168
_journal_paper_doi 10.1021/om400044w
_journal_volume 32
_journal_year 2013
_chemical_formula_sum 'C55 H50 Cl N2 O2 P2 Ru'
_chemical_formula_weight 969.43
_space_group_IT_number 2
_symmetry_cell_setting triclinic
_symmetry_space_group_name_Hall '-P 1'
_symmetry_space_group_name_H-M 'P -1'
_atom_sites_solution_hydrogens geom
_atom_sites_solution_primary direct
_atom_sites_solution_secondary difmap
_audit_creation_method SHELXL-97
_cell_angle_alpha 75.387(4)
_cell_angle_beta 89.222(5)
_cell_angle_gamma 83.008(5)
_cell_formula_units_Z 2
_cell_length_a 10.6483(9)
_cell_length_b 12.1231(10)
_cell_length_c 18.4292(14)
_cell_measurement_reflns_used 3773
_cell_measurement_temperature 150(2)
_cell_measurement_theta_max 22.90
_cell_measurement_theta_min 2.44
_cell_volume 2284.6(3)
_computing_cell_refinement 'Bruker SMART'
_computing_data_collection 'Bruker SMART'
_computing_data_reduction 'Bruker SAINT'
_computing_molecular_graphics 'Bruker SHELXTL'
_computing_publication_material 'Bruker SHELXTL'
_computing_structure_refinement 'SHELXL-97 (Sheldrick, 1997)'
_computing_structure_solution 'SHELXS-97 (Sheldrick, 1990)'
_diffrn_ambient_temperature 150(2)
_diffrn_measured_fraction_theta_full 0.975
_diffrn_measured_fraction_theta_max 0.975
_diffrn_measurement_device_type 'CCD area detector'
_diffrn_measurement_method 'phi and omega scans'
_diffrn_radiation_monochromator graphite
_diffrn_radiation_source 'fine-focus sealed tube'
_diffrn_radiation_type MoK\a
_diffrn_radiation_wavelength 0.71073
_diffrn_reflns_av_R_equivalents 0.0838
_diffrn_reflns_av_sigmaI/netI 0.1195
_diffrn_reflns_limit_h_max 13
_diffrn_reflns_limit_h_min -13
_diffrn_reflns_limit_k_max 15
_diffrn_reflns_limit_k_min -15
_diffrn_reflns_limit_l_max 22
_diffrn_reflns_limit_l_min -23
_diffrn_reflns_number 37570
_diffrn_reflns_theta_full 27.55
_diffrn_reflns_theta_max 27.55
_diffrn_reflns_theta_min 1.83
_exptl_absorpt_coefficient_mu 0.517
_exptl_absorpt_correction_T_max 0.7456
_exptl_absorpt_correction_T_min 0.6763
_exptl_absorpt_correction_type multi-scan
_exptl_absorpt_process_details sadabs
_exptl_crystal_density_diffrn 1.409
_exptl_crystal_density_method 'not measured'
_exptl_crystal_description block
_exptl_crystal_F_000 1002
_exptl_crystal_size_max 0.10
_exptl_crystal_size_mid 0.10
_exptl_crystal_size_min 0.10
_refine_diff_density_max 2.661
_refine_diff_density_min -0.495
_refine_diff_density_rms 0.114
_refine_ls_extinction_method none
_refine_ls_goodness_of_fit_ref 1.007
_refine_ls_hydrogen_treatment constr
_refine_ls_matrix_type full
_refine_ls_number_parameters 568
_refine_ls_number_reflns 10279
_refine_ls_number_restraints 0
_refine_ls_restrained_S_all 1.007
_refine_ls_R_factor_all 0.1185
_refine_ls_R_factor_gt 0.0576
_refine_ls_shift/su_max 0.001
_refine_ls_shift/su_mean 0.000
_refine_ls_structure_factor_coef Fsqd
_refine_ls_weighting_details 'calc w=1/[\s^2^(Fo^2^)+(0.0566P)^2^+0.7735P] where P=(Fo^2^+2Fc^2^)/3'
_refine_ls_weighting_scheme calc
_refine_ls_wR_factor_gt 0.1137
_refine_ls_wR_factor_ref 0.1358
_reflns_number_gt 6250
_reflns_number_total 10279
_reflns_threshold_expression >2sigma(I)
_cod_data_source_file om400044w_si_002.cif
_cod_data_source_block cp004_1_0m_Compound4d
_cod_depositor_comments
;
The following automatic conversions were performed:

'_symmetry_cell_setting' value 'Triclinic' changed to 'triclinic'
according to /home/saulius/struct/CIF-dictionaries/cif_core.dic
dictionary named 'cif_core.dic' version 2.4.2 from 2011-04-26.

Automatic conversion script
Id: cif_fix_values 1891 2012-01-12 08:04:46Z andrius 
;
_cod_original_sg_symbol_H-M P-1
_cod_database_code 4080512

loop_
_symmetry_equiv_pos_as_xyz
'x, y, z'
'-x, -y, -z'

loop_
_atom_site_label
_atom_site_type_symbol
_atom_site_fract_x
_atom_site_fract_y
_atom_site_fract_z
_atom_site_U_iso_or_equiv
_atom_site_adp_type
_atom_site_occupancy
_atom_site_symmetry_multiplicity
_atom_site_calc_flag
_atom_site_refinement_flags
Ru1 Ru 0.35701(4) 0.65698(3) 0.300840(19) 0.01732(11) Uani 1 1 d .
Cl1 Cl 0.31861(13) 0.59741(10) 0.43600(6) 0.0327(3) Uani 1 1 d .
P1 P 0.29384(11) 0.48393(9) 0.28967(6) 0.0165(3) Uani 1 1 d .
P2 P 0.41644(11) 0.82938(9) 0.31435(6) 0.0161(3) Uani 1 1 d .
O1 O 0.7434(3) 0.4695(3) 0.17934(17) 0.0352(9) Uani 1 1 d .
O2 O 0.2295(3) 0.9347(3) 0.01297(16) 0.0260(7) Uani 1 1 d .
N1 N 0.5490(3) 0.6628(3) 0.18053(18) 0.0193(8) Uani 1 1 d .
N2 N 0.3686(3) 0.7320(3) 0.12735(18) 0.0185(8) Uani 1 1 d .
C1 C 0.2545(4) 0.4714(3) 0.1950(2) 0.0177(9) Uani 1 1 d .
C2 C 0.3475(4) 0.4775(4) 0.1404(2) 0.0207(10) Uani 1 1 d .
H2 H 0.4311 0.4881 0.1522 0.025 Uiso 1 1 calc R
C3 C 0.3187(5) 0.4682(4) 0.0693(2) 0.0246(11) Uani 1 1 d .
H3 H 0.3833 0.4718 0.0330 0.030 Uiso 1 1 calc R
C4 C 0.1981(5) 0.4540(4) 0.0501(2) 0.0301(12) Uani 1 1 d .
H4 H 0.1794 0.4475 0.0012 0.036 Uiso 1 1 calc R
C5 C 0.1047(5) 0.4493(4) 0.1033(2) 0.0291(11) Uani 1 1 d .
H5 H 0.0209 0.4408 0.0907 0.035 Uiso 1 1 calc R
C6 C 0.1327(4) 0.4571(4) 0.1755(2) 0.0226(10) Uani 1 1 d .
H6 H 0.0680 0.4525 0.2117 0.027 Uiso 1 1 calc R
C7 C 0.4194(4) 0.3630(4) 0.3207(2) 0.0185(9) Uani 1 1 d .
C8 C 0.4876(4) 0.3563(4) 0.3865(2) 0.0219(10) Uani 1 1 d .
H8 H 0.4643 0.4100 0.4154 0.026 Uiso 1 1 calc R
C9 C 0.5891(4) 0.2712(4) 0.4097(2) 0.0271(11) Uani 1 1 d .
H9 H 0.6334 0.2663 0.4550 0.033 Uiso 1 1 calc R
C10 C 0.6261(5) 0.1943(4) 0.3680(3) 0.0308(12) Uani 1 1 d .
H10 H 0.6971 0.1379 0.3835 0.037 Uiso 1 1 calc R
C11 C 0.5582(5) 0.1997(4) 0.3026(3) 0.0283(11) Uani 1 1 d .
H11 H 0.5831 0.1466 0.2734 0.034 Uiso 1 1 calc R
C12 C 0.4547(4) 0.2822(4) 0.2800(3) 0.0253(11) Uani 1 1 d .
H12 H 0.4075 0.2835 0.2364 0.030 Uiso 1 1 calc R
C13 C 0.1581(4) 0.4316(4) 0.3438(2) 0.0195(10) Uani 1 1 d .
C14 C 0.1433(4) 0.3152(4) 0.3655(2) 0.0234(10) Uani 1 1 d .
H14 H 0.2053 0.2602 0.3528 0.028 Uiso 1 1 calc R
C15 C 0.0382(4) 0.2798(4) 0.4055(2) 0.0276(11) Uani 1 1 d .
H15 H 0.0283 0.2005 0.4195 0.033 Uiso 1 1 calc R
C16 C -0.0518(5) 0.3571(4) 0.4254(2) 0.0310(12) Uani 1 1 d .
H16 H -0.1228 0.3314 0.4535 0.037 Uiso 1 1 calc R
C17 C -0.0385(5) 0.4727(5) 0.4042(3) 0.0364(13) Uani 1 1 d .
H17 H -0.1012 0.5267 0.4173 0.044 Uiso 1 1 calc R
C18 C 0.0662(5) 0.5108(4) 0.3636(3) 0.0318(12) Uani 1 1 d .
H18 H 0.0750 0.5904 0.3495 0.038 Uiso 1 1 calc R
C19 C 0.4046(4) 0.9526(4) 0.2315(2) 0.0173(9) Uani 1 1 d .
C20 C 0.3153(4) 1.0489(3) 0.2265(2) 0.0190(10) Uani 1 1 d .
H20 H 0.2616 1.0524 0.2676 0.023 Uiso 1 1 calc R
C21 C 0.3038(4) 1.1393(4) 0.1626(2) 0.0246(11) Uani 1 1 d .
H21 H 0.2424 1.2040 0.1602 0.030 Uiso 1 1 calc R
C22 C 0.3821(4) 1.1353(4) 0.1022(2) 0.0252(11) Uani 1 1 d .
H22 H 0.3749 1.1975 0.0586 0.030 Uiso 1 1 calc R
C23 C 0.4705(4) 1.0407(4) 0.1057(2) 0.0243(11) Uani 1 1 d .
H23 H 0.5239 1.0377 0.0644 0.029 Uiso 1 1 calc R
C24 C 0.4812(4) 0.9498(4) 0.1698(2) 0.0202(10) Uani 1 1 d .
H24 H 0.5418 0.8847 0.1716 0.024 Uiso 1 1 calc R
C25 C 0.3347(4) 0.8964(3) 0.3829(2) 0.0175(9) Uani 1 1 d .
C26 C 0.2105(4) 0.8753(4) 0.4023(3) 0.0260(11) Uani 1 1 d .
H26 H 0.1713 0.8232 0.3819 0.031 Uiso 1 1 calc R
C27 C 0.1448(5) 0.9308(4) 0.4515(3) 0.0343(12) Uani 1 1 d .
H27 H 0.0606 0.9166 0.4646 0.041 Uiso 1 1 calc R
C28 C 0.2018(5) 1.0066(4) 0.4812(3) 0.0356(13) Uani 1 1 d .
H28 H 0.1570 1.0433 0.5153 0.043 Uiso 1 1 calc R
C29 C 0.3242(5) 1.0293(4) 0.4616(2) 0.0302(12) Uani 1 1 d .
H29 H 0.3624 1.0825 0.4814 0.036 Uiso 1 1 calc R
C30 C 0.3901(5) 0.9739(4) 0.4132(2) 0.0235(10) Uani 1 1 d .
H30 H 0.4742 0.9887 0.4003 0.028 Uiso 1 1 calc R
C31 C 0.5813(4) 0.8166(4) 0.3472(2) 0.0191(10) Uani 1 1 d .
C32 C 0.6167(4) 0.7267(4) 0.4117(2) 0.0236(10) Uani 1 1 d .
H32 H 0.5560 0.6784 0.4351 0.028 Uiso 1 1 calc R
C33 C 0.7379(4) 0.7083(4) 0.4410(2) 0.0260(11) Uani 1 1 d .
H33 H 0.7594 0.6492 0.4853 0.031 Uiso 1 1 calc R
C34 C 0.8282(4) 0.7754(4) 0.4063(2) 0.0272(11) Uani 1 1 d .
H34 H 0.9124 0.7610 0.4257 0.033 Uiso 1 1 calc R
C35 C 0.7950(4) 0.8647(4) 0.3423(3) 0.0274(11) Uani 1 1 d .
H35 H 0.8568 0.9114 0.3184 0.033 Uiso 1 1 calc R
C36 C 0.6727(4) 0.8851(4) 0.3140(2) 0.0227(10) Uani 1 1 d .
H36 H 0.6506 0.9468 0.2711 0.027 Uiso 1 1 calc R
C37 C 0.4242(4) 0.6869(3) 0.1976(2) 0.0156(9) Uani 1 1 d .
C38 C 0.5693(4) 0.6925(4) 0.1035(2) 0.0231(10) Uani 1 1 d .
H38 H 0.6479 0.6844 0.0792 0.028 Uiso 1 1 calc R
C39 C 0.4567(4) 0.7346(4) 0.0706(2) 0.0254(11) Uani 1 1 d .
H39 H 0.4397 0.7614 0.0182 0.030 Uiso 1 1 calc R
C40 C 0.6489(4) 0.6152(4) 0.2363(3) 0.0264(11) Uani 1 1 d .
H40A H 0.6183 0.6276 0.2849 0.032 Uiso 1 1 calc R
H40B H 0.7217 0.6594 0.2221 0.032 Uiso 1 1 calc R
C41 C 0.6956(5) 0.4905(4) 0.2476(2) 0.0277(11) Uani 1 1 d .
H41A H 0.7633 0.4675 0.2867 0.033 Uiso 1 1 calc R
H41B H 0.6255 0.4441 0.2648 0.033 Uiso 1 1 calc R
C42 C 0.7988(5) 0.3592(4) 0.1829(2) 0.0271(11) Uani 1 1 d .
C43 C 0.7801(5) 0.3167(4) 0.1216(3) 0.0354(13) Uani 1 1 d .
H43 H 0.7276 0.3607 0.0806 0.042 Uiso 1 1 calc R
C44 C 0.8390(6) 0.2090(4) 0.1208(3) 0.0454(15) Uani 1 1 d .
H44 H 0.8271 0.1798 0.0784 0.054 Uiso 1 1 calc R
C45 C 0.9143(6) 0.1429(5) 0.1796(3) 0.0442(15) Uani 1 1 d .
H45 H 0.9535 0.0687 0.1783 0.053 Uiso 1 1 calc R
C46 C 0.9315(5) 0.1860(4) 0.2398(3) 0.0375(13) Uani 1 1 d .
H46 H 0.9839 0.1415 0.2807 0.045 Uiso 1 1 calc R
C47 C 0.8735(5) 0.2941(4) 0.2423(3) 0.0341(12) Uani 1 1 d .
H47 H 0.8856 0.3229 0.2848 0.041 Uiso 1 1 calc R
C48 C 0.2327(4) 0.7634(4) 0.1125(2) 0.0225(10) Uani 1 1 d .
H48A H 0.1868 0.7302 0.1583 0.027 Uiso 1 1 calc R
H48B H 0.2075 0.7287 0.0725 0.027 Uiso 1 1 calc R
C49 C 0.1921(4) 0.8917(4) 0.0887(2) 0.0223(10) Uani 1 1 d .
H49A H 0.0991 0.9076 0.0924 0.027 Uiso 1 1 calc R
H49B H 0.2324 0.9302 0.1221 0.027 Uiso 1 1 calc R
C50 C 0.1788(4) 1.0442(4) -0.0250(2) 0.0194(10) Uani 1 1 d .
C51 C 0.1151(4) 1.1233(4) 0.0092(3) 0.0250(11) Uani 1 1 d .
H51 H 0.1036 1.1035 0.0619 0.030 Uiso 1 1 calc R
C52 C 0.0678(4) 1.2327(4) -0.0341(3) 0.0280(11) Uani 1 1 d .
H52 H 0.0266 1.2883 -0.0108 0.034 Uiso 1 1 calc R
C53 C 0.0814(4) 1.2591(4) -0.1109(3) 0.0320(12) Uani 1 1 d .
H53 H 0.0484 1.3328 -0.1406 0.038 Uiso 1 1 calc R
C54 C 0.1434(4) 1.1778(4) -0.1451(3) 0.0294(11) Uani 1 1 d .
H54 H 0.1516 1.1954 -0.1981 0.035 Uiso 1 1 calc R
C55 C 0.1927(4) 1.0721(4) -0.1016(2) 0.0240(10) Uani 1 1 d .
H55 H 0.2369 1.0175 -0.1247 0.029 Uiso 1 1 calc R

loop_
_atom_site_aniso_label
_atom_site_aniso_U_11
_atom_site_aniso_U_22
_atom_site_aniso_U_33
_atom_site_aniso_U_23
_atom_site_aniso_U_13
_atom_site_aniso_U_12
Ru1 0.0225(2) 0.01282(19) 0.01747(18) -0.00395(13) 0.00020(14) -0.00530(15)
Cl1 0.0488(8) 0.0235(7) 0.0284(6) -0.0082(5) 0.0041(5) -0.0110(6)
P1 0.0182(7) 0.0127(6) 0.0190(6) -0.0042(4) -0.0008(5) -0.0030(5)
P2 0.0182(7) 0.0136(6) 0.0169(6) -0.0040(4) 0.0002(5) -0.0029(5)
O1 0.053(2) 0.025(2) 0.0249(17) -0.0052(14) 0.0020(16) 0.0052(17)
O2 0.0287(19) 0.0226(18) 0.0242(16) -0.0048(13) 0.0002(14) 0.0037(15)
N1 0.022(2) 0.014(2) 0.0209(19) -0.0024(15) -0.0013(15) -0.0029(16)
N2 0.020(2) 0.0139(19) 0.0200(18) -0.0010(15) -0.0009(15) -0.0016(16)
C1 0.019(2) 0.009(2) 0.025(2) -0.0046(17) -0.0009(18) 0.0003(19)
C2 0.021(3) 0.017(2) 0.025(2) -0.0081(19) -0.0001(19) -0.004(2)
C3 0.032(3) 0.018(3) 0.023(2) -0.0054(19) 0.003(2) -0.005(2)
C4 0.045(3) 0.026(3) 0.019(2) -0.005(2) -0.008(2) -0.004(2)
C5 0.031(3) 0.026(3) 0.028(3) -0.003(2) -0.011(2) -0.001(2)
C6 0.026(3) 0.014(2) 0.027(2) -0.0039(18) -0.002(2) 0.001(2)
C7 0.015(2) 0.014(2) 0.026(2) -0.0030(18) 0.0014(18) -0.0059(19)
C8 0.022(3) 0.025(3) 0.020(2) -0.0045(19) 0.0009(18) -0.008(2)
C9 0.022(3) 0.033(3) 0.019(2) 0.004(2) -0.0060(19) 0.000(2)
C10 0.022(3) 0.028(3) 0.034(3) 0.004(2) -0.001(2) 0.004(2)
C11 0.033(3) 0.017(3) 0.035(3) -0.008(2) 0.001(2) 0.002(2)
C12 0.030(3) 0.015(2) 0.031(3) -0.0061(19) -0.006(2) -0.001(2)
C13 0.022(3) 0.022(2) 0.013(2) -0.0012(17) -0.0023(17) -0.005(2)
C14 0.023(3) 0.018(3) 0.027(2) -0.0011(19) -0.001(2) -0.005(2)
C15 0.028(3) 0.023(3) 0.029(3) 0.001(2) -0.001(2) -0.011(2)
C16 0.022(3) 0.045(3) 0.026(3) -0.005(2) 0.004(2) -0.014(3)
C17 0.020(3) 0.039(3) 0.053(3) -0.020(3) 0.012(2) 0.001(2)
C18 0.030(3) 0.019(3) 0.048(3) -0.012(2) 0.008(2) -0.004(2)
C19 0.015(2) 0.017(2) 0.020(2) -0.0038(17) -0.0023(17) -0.0062(19)
C20 0.022(3) 0.015(2) 0.022(2) -0.0065(18) -0.0016(18) -0.004(2)
C21 0.029(3) 0.016(2) 0.028(2) -0.0049(19) -0.007(2) 0.001(2)
C22 0.031(3) 0.019(3) 0.024(2) -0.0002(19) -0.005(2) -0.008(2)
C23 0.025(3) 0.024(3) 0.024(2) -0.0051(19) 0.0027(19) -0.006(2)
C24 0.022(3) 0.018(2) 0.021(2) -0.0041(18) -0.0020(18) -0.006(2)
C25 0.021(3) 0.014(2) 0.016(2) 0.0001(17) 0.0006(17) -0.0011(19)
C26 0.027(3) 0.016(2) 0.034(3) -0.005(2) 0.002(2) 0.001(2)
C27 0.034(3) 0.025(3) 0.042(3) -0.006(2) 0.014(2) 0.000(2)
C28 0.044(4) 0.029(3) 0.028(3) -0.007(2) 0.006(2) 0.018(3)
C29 0.040(3) 0.027(3) 0.023(2) -0.010(2) -0.007(2) 0.007(2)
C30 0.030(3) 0.019(2) 0.022(2) -0.0056(19) -0.0023(19) 0.001(2)
C31 0.020(3) 0.016(2) 0.022(2) -0.0074(18) 0.0036(18) 0.001(2)
C32 0.028(3) 0.022(3) 0.021(2) -0.0061(19) 0.000(2) -0.002(2)
C33 0.028(3) 0.028(3) 0.021(2) -0.0081(19) -0.005(2) 0.004(2)
C34 0.022(3) 0.034(3) 0.029(3) -0.015(2) -0.009(2) 0.003(2)
C35 0.024(3) 0.029(3) 0.032(3) -0.011(2) -0.001(2) -0.007(2)
C36 0.026(3) 0.020(2) 0.026(2) -0.0095(19) -0.001(2) -0.006(2)
C37 0.014(2) 0.009(2) 0.025(2) -0.0055(17) 0.0013(18) -0.0071(18)
C38 0.025(3) 0.017(2) 0.025(2) -0.0013(18) 0.003(2) -0.002(2)
C39 0.032(3) 0.024(3) 0.019(2) -0.0035(19) 0.002(2) -0.005(2)
C40 0.027(3) 0.023(3) 0.033(3) -0.014(2) -0.005(2) -0.001(2)
C41 0.029(3) 0.026(3) 0.026(2) -0.007(2) 0.001(2) 0.002(2)
C42 0.035(3) 0.016(3) 0.028(3) -0.005(2) 0.004(2) 0.001(2)
C43 0.053(4) 0.030(3) 0.021(3) -0.002(2) -0.003(2) -0.006(3)
C44 0.078(5) 0.031(3) 0.031(3) -0.016(2) 0.001(3) -0.005(3)
C45 0.062(4) 0.023(3) 0.047(3) -0.011(3) 0.015(3) 0.002(3)
C46 0.042(3) 0.027(3) 0.040(3) -0.006(2) -0.003(2) 0.008(3)
C47 0.043(3) 0.028(3) 0.033(3) -0.013(2) -0.002(2) 0.003(3)
C48 0.017(3) 0.023(3) 0.027(2) -0.0048(19) -0.0006(19) -0.001(2)
C49 0.023(3) 0.024(3) 0.019(2) -0.0067(19) -0.0019(19) -0.001(2)
C50 0.017(2) 0.015(2) 0.025(2) -0.0036(18) -0.0039(18) -0.0004(19)
C51 0.020(3) 0.026(3) 0.030(2) -0.010(2) -0.006(2) -0.001(2)
C52 0.019(3) 0.024(3) 0.043(3) -0.014(2) -0.005(2) 0.000(2)
C53 0.021(3) 0.023(3) 0.048(3) -0.001(2) -0.006(2) -0.003(2)
C54 0.028(3) 0.026(3) 0.030(3) 0.000(2) 0.003(2) -0.005(2)
C55 0.016(3) 0.019(3) 0.036(3) -0.005(2) 0.003(2) -0.001(2)

loop_
_atom_type_symbol
_atom_type_description
_atom_type_scat_dispersion_real
_atom_type_scat_dispersion_imag
_atom_type_scat_source
C C 0.0033 0.0016 'International Tables Vol C Tables 4.2.6.8 and 6.1.1.4'
H H 0.0000 0.0000 'International Tables Vol C Tables 4.2.6.8 and 6.1.1.4'
N N 0.0061 0.0033 'International Tables Vol C Tables 4.2.6.8 and 6.1.1.4'
O O 0.0106 0.0060 'International Tables Vol C Tables 4.2.6.8 and 6.1.1.4'
P P 0.1023 0.0942 'International Tables Vol C Tables 4.2.6.8 and 6.1.1.4'
Cl Cl 0.1484 0.1585 'International Tables Vol C Tables 4.2.6.8 and 6.1.1.4'
Ru Ru -1.2594 0.8363 'International Tables Vol C Tables 4.2.6.8 and 6.1.1.4'

loop_
_geom_angle_atom_site_label_1
_geom_angle_atom_site_label_2
_geom_angle_atom_site_label_3
_geom_angle
C37 Ru1 P2 90.58(11)
C37 Ru1 P1 90.74(11)
P2 Ru1 P1 178.59(4)
C37 Ru1 Cl1 167.84(12)
P2 Ru1 Cl1 90.19(4)
P1 Ru1 Cl1 88.62(4)
C13 P1 C7 102.53(19)
C13 P1 C1 102.15(19)
C7 P1 C1 101.83(19)
C13 P1 Ru1 118.13(14)
C7 P1 Ru1 111.88(14)
C1 P1 Ru1 118.02(14)
C25 P2 C19 100.26(19)
C25 P2 C31 100.31(19)
C19 P2 C31 103.75(19)
C25 P2 Ru1 118.51(14)
C19 P2 Ru1 118.13(13)
C31 P2 Ru1 113.27(14)
C42 O1 C41 116.3(3)
C50 O2 C49 118.1(3)
C37 N1 C38 112.3(3)
C37 N1 C40 123.9(4)
C38 N1 C40 123.7(4)
C37 N2 C39 111.8(4)
C37 N2 C48 125.1(3)
C39 N2 C48 122.9(3)
C6 C1 C2 118.1(4)
C6 C1 P1 121.7(3)
C2 C1 P1 120.1(3)
C3 C2 C1 120.4(4)
C3 C2 H2 119.8
C1 C2 H2 119.8
C4 C3 C2 121.3(4)
C4 C3 H3 119.4
C2 C3 H3 119.4
C3 C4 C5 118.9(4)
C3 C4 H4 120.6
C5 C4 H4 120.6
C4 C5 C6 120.5(5)
C4 C5 H5 119.8
C6 C5 H5 119.8
C1 C6 C5 120.8(4)
C1 C6 H6 119.6
C5 C6 H6 119.6
C12 C7 C8 118.5(4)
C12 C7 P1 123.4(3)
C8 C7 P1 117.9(3)
C9 C8 C7 120.3(4)
C9 C8 H8 119.9
C7 C8 H8 119.9
C10 C9 C8 120.9(4)
C10 C9 H9 119.6
C8 C9 H9 119.6
C9 C10 C11 119.4(4)
C9 C10 H10 120.3
C11 C10 H10 120.3
C12 C11 C10 120.3(4)
C12 C11 H11 119.9
C10 C11 H11 119.9
C11 C12 C7 120.7(4)
C11 C12 H12 119.7
C7 C12 H12 119.7
C14 C13 C18 119.0(4)
C14 C13 P1 122.0(3)
C18 C13 P1 119.0(3)
C15 C14 C13 120.0(4)
C15 C14 H14 120.0
C13 C14 H14 120.0
C16 C15 C14 121.2(4)
C16 C15 H15 119.4
C14 C15 H15 119.4
C15 C16 C17 119.4(4)
C15 C16 H16 120.3
C17 C16 H16 120.3
C16 C17 C18 120.6(5)
C16 C17 H17 119.7
C18 C17 H17 119.7
C17 C18 C13 119.8(4)
C17 C18 H18 120.1
C13 C18 H18 120.1
C24 C19 C20 117.9(4)
C24 C19 P2 120.4(3)
C20 C19 P2 121.6(3)
C21 C20 C19 121.2(4)
C21 C20 H20 119.4
C19 C20 H20 119.4
C20 C21 C22 120.0(4)
C20 C21 H21 120.0
C22 C21 H21 120.0
C23 C22 C21 119.8(4)
C23 C22 H22 120.1
C21 C22 H22 120.1
C22 C23 C24 120.0(4)
C22 C23 H23 120.0
C24 C23 H23 120.0
C23 C24 C19 121.1(4)
C23 C24 H24 119.4
C19 C24 H24 119.4
C30 C25 C26 119.0(4)
C30 C25 P2 121.5(3)
C26 C25 P2 119.4(3)
C27 C26 C25 119.9(4)
C27 C26 H26 120.0
C25 C26 H26 120.0
C28 C27 C26 120.1(5)
C28 C27 H27 119.9
C26 C27 H27 119.9
C27 C28 C29 120.4(4)
C27 C28 H28 119.8
C29 C28 H28 119.8
C30 C29 C28 119.6(5)
C30 C29 H29 120.2
C28 C29 H29 120.2
C29 C30 C25 120.9(4)
C29 C30 H30 119.6
C25 C30 H30 119.6
C36 C31 C32 118.1(4)
C36 C31 P2 126.2(3)
C32 C31 P2 115.7(3)
C33 C32 C31 120.8(4)
C33 C32 H32 119.6
C31 C32 H32 119.6
C32 C33 C34 120.2(4)
C32 C33 H33 119.9
C34 C33 H33 119.9
C33 C34 C35 119.7(4)
C33 C34 H34 120.1
C35 C34 H34 120.1
C36 C35 C34 120.0(4)
C36 C35 H35 120.0
C34 C35 H35 120.0
C35 C36 C31 121.0(4)
C35 C36 H36 119.5
C31 C36 H36 119.5
N1 C37 N2 102.1(3)
N1 C37 Ru1 124.6(3)
N2 C37 Ru1 133.3(3)
C39 C38 N1 106.6(4)
C39 C38 H38 126.7
N1 C38 H38 126.7
C38 C39 N2 107.2(4)
C38 C39 H39 126.4
N2 C39 H39 126.4
N1 C40 C41 116.7(4)
N1 C40 H40A 108.1
C41 C40 H40A 108.1
N1 C40 H40B 108.1
C41 C40 H40B 108.1
H40A C40 H40B 107.3
O1 C41 C40 109.9(4)
O1 C41 H41A 109.7
C40 C41 H41A 109.7
O1 C41 H41B 109.7
C40 C41 H41B 109.7
H41A C41 H41B 108.2
C47 C42 O1 123.1(4)
C47 C42 C43 120.1(4)
O1 C42 C43 116.7(4)
C42 C43 C44 118.9(5)
C42 C43 H43 120.6
C44 C43 H43 120.6
C45 C44 C43 121.8(5)
C45 C44 H44 119.1
C43 C44 H44 119.1
C46 C45 C44 118.6(5)
C46 C45 H45 120.7
C44 C45 H45 120.7
C45 C46 C47 121.0(5)
C45 C46 H46 119.5
C47 C46 H46 119.5
C42 C47 C46 119.7(4)
C42 C47 H47 120.2
C46 C47 H47 120.2
N2 C48 C49 114.1(4)
N2 C48 H48A 108.7
C49 C48 H48A 108.7
N2 C48 H48B 108.7
C49 C48 H48B 108.7
H48A C48 H48B 107.6
O2 C49 C48 108.8(3)
O2 C49 H49A 109.9
C48 C49 H49A 109.9
O2 C49 H49B 109.9
C48 C49 H49B 109.9
H49A C49 H49B 108.3
C55 C50 O2 116.1(4)
C55 C50 C51 120.0(4)
O2 C50 C51 124.0(4)
C50 C51 C52 119.8(4)
C50 C51 H51 120.1
C52 C51 H51 120.1
C53 C52 C51 119.6(4)
C53 C52 H52 120.2
C51 C52 H52 120.2
C52 C53 C54 120.1(4)
C52 C53 H53 119.9
C54 C53 H53 119.9
C55 C54 C53 119.5(5)
C55 C54 H54 120.3
C53 C54 H54 120.3
C54 C55 C50 121.0(4)
C54 C55 H55 119.5
C50 C55 H55 119.5

loop_
_geom_bond_atom_site_label_1
_geom_bond_atom_site_label_2
_geom_bond_distance
Ru1 C37 1.986(4)
Ru1 P2 2.3280(12)
Ru1 P1 2.3369(12)
Ru1 Cl1 2.4557(12)
P1 C13 1.831(4)
P1 C7 1.839(4)
P1 C1 1.847(4)
P2 C25 1.825(4)
P2 C19 1.841(4)
P2 C31 1.841(5)
O1 C42 1.380(5)
O1 C41 1.421(5)
O2 C50 1.383(5)
O2 C49 1.431(5)
N1 C37 1.376(5)
N1 C38 1.394(5)
N1 C40 1.449(5)
N2 C37 1.381(5)
N2 C39 1.393(5)
N2 C48 1.463(5)
C1 C6 1.392(6)
C1 C2 1.397(6)
C2 C3 1.385(6)
C2 H2 0.9500
C3 C4 1.379(6)
C3 H3 0.9500
C4 C5 1.383(7)
C4 H4 0.9500
C5 C6 1.395(6)
C5 H5 0.9500
C6 H6 0.9500
C7 C12 1.392(6)
C7 C8 1.402(6)
C8 C9 1.391(6)
C8 H8 0.9500
C9 C10 1.369(6)
C9 H9 0.9500
C10 C11 1.398(6)
C10 H10 0.9500
C11 C12 1.386(6)
C11 H11 0.9500
C12 H12 0.9500
C13 C14 1.394(6)
C13 C18 1.397(6)
C14 C15 1.384(6)
C14 H14 0.9500
C15 C16 1.369(7)
C15 H15 0.9500
C16 C17 1.381(7)
C16 H16 0.9500
C17 C18 1.394(7)
C17 H17 0.9500
C18 H18 0.9500
C19 C24 1.395(6)
C19 C20 1.397(6)
C20 C21 1.387(6)
C20 H20 0.9500
C21 C22 1.390(6)
C21 H21 0.9500
C22 C23 1.380(6)
C22 H22 0.9500
C23 C24 1.393(6)
C23 H23 0.9500
C24 H24 0.9500
C25 C30 1.397(6)
C25 C26 1.401(6)
C26 C27 1.393(6)
C26 H26 0.9500
C27 C28 1.383(7)
C27 H27 0.9500
C28 C29 1.388(7)
C28 H28 0.9500
C29 C30 1.382(6)
C29 H29 0.9500
C30 H30 0.9500
C31 C36 1.391(6)
C31 C32 1.414(6)
C32 C33 1.377(6)
C32 H32 0.9500
C33 C34 1.381(7)
C33 H33 0.9500
C34 C35 1.401(6)
C34 H34 0.9500
C35 C36 1.380(6)
C35 H35 0.9500
C36 H36 0.9500
C38 C39 1.335(6)
C38 H38 0.9500
C39 H39 0.9500
C40 C41 1.496(6)
C40 H40A 0.9900
C40 H40B 0.9900
C41 H41A 0.9900
C41 H41B 0.9900
C42 C47 1.374(6)
C42 C43 1.381(6)
C43 C44 1.381(7)
C43 H43 0.9500
C44 C45 1.374(7)
C44 H44 0.9500
C45 C46 1.364(7)
C45 H45 0.9500
C46 C47 1.390(7)
C46 H46 0.9500
C47 H47 0.9500
C48 C49 1.515(6)
C48 H48A 0.9900
C48 H48B 0.9900
C49 H49A 0.9900
C49 H49B 0.9900
C50 C55 1.375(6)
C50 C51 1.383(6)
C51 C52 1.402(6)
C51 H51 0.9500
C52 C53 1.380(6)
C52 H52 0.9500
C53 C54 1.396(7)
C53 H53 0.9500
C54 C55 1.375(6)
C54 H54 0.9500
C55 H55 0.9500
